data_4303502
loop_
_publ_author_name
'Daniel Mendoza-Espinosa'
'Tracy A. Hanna'

_publ_section_title
;
Facile Synthesis of Bismuth(III) and Antimony(III) Complexes Supported by
Silylated Calix[5]arenes.
;
_journal_name_full 'Inorganic Chemistry'
_journal_page_first 10312
_journal_page_last 10325
_journal_paper_doi 10.1021/ic9014477
_journal_volume 48
_journal_year 2009
_chemical_formula_moiety 'C68 H87 Bi O6 Si, C4 H8 O'
_chemical_formula_sum 'C72 H95 Bi O7 Si'
_chemical_formula_weight 1309.55
_chemical_name_systematic
; 
 ? 
;
_space_group_IT_number 15
_symmetry_cell_setting monoclinic
_symmetry_space_group_name_Hall '-C 2yc'
_symmetry_space_group_name_H-M 'C 1 2/c 1'
_atom_sites_solution_hydrogens geom
_atom_sites_solution_primary direct
_atom_sites_solution_secondary difmap
_audit_creation_method SHELXL-97
_cell_angle_alpha 90.00
_cell_angle_beta 93.469(7)
_cell_angle_gamma 90.00
_cell_formula_units_Z 8
_cell_length_a 30.143(9)
_cell_length_b 31.624(9)
_cell_length_c 17.105(7)
_cell_measurement_reflns_used 500
_cell_measurement_temperature 228(2)
_cell_measurement_theta_max 25
_cell_measurement_theta_min 2
_cell_volume 16275(9)
_computing_cell_refinement 'Bruker SMART'
_computing_data_collection 'Bruker SMART'
_computing_data_reduction 'Bruker SAINT'
_computing_molecular_graphics 'Bruker SHELXTL'
_computing_publication_material 'Bruker SHELXTL'
_computing_structure_refinement 'SHELXL-97 (Sheldrick, 1997)'
_computing_structure_solution 'SHELXS-97 (Sheldrick, 1990)'
_diffrn_ambient_temperature 228(2)
_diffrn_detector_area_resol_mean 'not recorded'
_diffrn_measured_fraction_theta_full 0.991
_diffrn_measured_fraction_theta_max 0.991
_diffrn_measurement_device_type 'Bruker SMART 1000'
_diffrn_measurement_method 'phi and omega scans'
_diffrn_radiation_monochromator graphite
_diffrn_radiation_source 'fine-focus sealed tube'
_diffrn_radiation_type MoK\a
_diffrn_radiation_wavelength 0.71073
_diffrn_reflns_av_R_equivalents 0.1144
_diffrn_reflns_av_sigmaI/netI 0.1300
_diffrn_reflns_limit_h_max 33
_diffrn_reflns_limit_h_min -33
_diffrn_reflns_limit_k_max 33
_diffrn_reflns_limit_k_min -35
_diffrn_reflns_limit_l_max 11
_diffrn_reflns_limit_l_min -19
_diffrn_reflns_number 32203
_diffrn_reflns_theta_full 23.32
_diffrn_reflns_theta_max 23.32
_diffrn_reflns_theta_min 1.76
_diffrn_standards_interval_count 'not recorded'
_diffrn_standards_interval_time 'not recorded'
_diffrn_standards_number 'not recorded'
_exptl_absorpt_coefficient_mu 2.223
_exptl_absorpt_correction_T_max 0.7460
_exptl_absorpt_correction_T_min 0.6525
_exptl_absorpt_correction_type multi-scan
_exptl_absorpt_process_details sadabs
_exptl_crystal_colour Colorless
_exptl_crystal_density_diffrn 1.069
_exptl_crystal_density_method 'not measured'
_exptl_crystal_description Block
_exptl_crystal_F_000 5440
_exptl_crystal_size_max 0.21
_exptl_crystal_size_mid 0.19
_exptl_crystal_size_min 0.14
_refine_diff_density_max 1.487
_refine_diff_density_min -3.764
_refine_diff_density_rms 0.115
_refine_ls_extinction_method none
_refine_ls_goodness_of_fit_ref 0.902
_refine_ls_hydrogen_treatment constr
_refine_ls_matrix_type full
_refine_ls_number_parameters 725
_refine_ls_number_reflns 11671
_refine_ls_number_restraints 63
_refine_ls_restrained_S_all 0.902
_refine_ls_R_factor_all 0.1161
_refine_ls_R_factor_gt 0.0657
_refine_ls_shift/su_max 0.026
_refine_ls_shift/su_mean 0.001
_refine_ls_structure_factor_coef Fsqd
_refine_ls_weighting_details 'calc w=1/[\s^2^(Fo^2^)+(0.0994P)^2^+0.0000P] where P=(Fo^2^+2Fc^2^)/3'
_refine_ls_weighting_scheme calc
_refine_ls_wR_factor_gt 0.1617
_refine_ls_wR_factor_ref 0.1782
_reflns_number_gt 6534
_reflns_number_total 11671
_reflns_threshold_expression >2sigma(I)
_cod_data_source_file ic9014477_si_001_08.cif
_cod_data_source_block tcu210m
_cod_depositor_comments
;
The following automatic conversions were performed:
'_symmetry_cell_setting' value 'Monoclinic' changed to 'monoclinic'
according to '/home/saulius/struct/CIF-dictionaries/cif_core.dic'
dictionary named 'cif_core.dic' version 2.4.1 from 2010-06-29.

Automatic conversion script
Id: cif_fix_enum 1527 2010-12-29 10:47:43Z saulius 
;
_cod_original_sg_symbol_H-M 'C 2/c'
_cod_database_code 4303502

loop_
_symmetry_equiv_pos_as_xyz
'x, y, z'
'-x, y, -z+1/2'
'x+1/2, y+1/2, z'
'-x+1/2, y+1/2, -z+1/2'
'-x, -y, -z'
'x, -y, z-1/2'
'-x+1/2, -y+1/2, -z'
'x+1/2, -y+1/2, z-1/2'

loop_
_atom_site_label
_atom_site_type_symbol
_atom_site_fract_x
_atom_site_fract_y
_atom_site_fract_z
_atom_site_U_iso_or_equiv
_atom_site_adp_type
_atom_site_occupancy
_atom_site_symmetry_multiplicity
_atom_site_calc_flag
_atom_site_refinement_flags
_atom_site_disorder_assembly
_atom_site_disorder_group
Bi1 Bi 0.313294(13) 0.108544(11) 0.19861(2) 0.05046(16) Uani 1 1 d . . .
Si1 Si 0.23394(9) 0.20584(8) 0.33687(15) 0.0442(7) Uani 1 1 d . . .
O1 O 0.2731(2) 0.21993(16) 0.2795(3) 0.0403(15) Uani 1 1 d . . .
C1 C 0.2829(3) 0.2604(3) 0.2523(5) 0.040(2) Uani 1 1 d . . .
O2 O 0.2584(2) 0.20385(19) 0.4266(3) 0.0460(16) Uani 1 1 d . . .
C2 C 0.2868(3) 0.2654(3) 0.1741(5) 0.038(2) Uani 1 1 d . . .
O3 O 0.2493(2) 0.07907(18) 0.4432(4) 0.0452(16) Uani 1 1 d . . .
C3 C 0.2966(4) 0.3068(3) 0.1482(6) 0.055(3) Uani 1 1 d . . .
H3A H 0.2994 0.3113 0.0944 0.066 Uiso 1 1 calc R . .
O4 O 0.2732(2) 0.05361(18) 0.1824(4) 0.0448(16) Uani 1 1 d . . .
C4 C 0.3019(4) 0.3399(3) 0.1973(6) 0.058(3) Uani 1 1 d . . .
O5 O 0.2807(2) 0.13955(18) 0.1008(4) 0.0463(16) Uani 1 1 d . . .
C5 C 0.2984(4) 0.3337(3) 0.2762(6) 0.063(3) Uani 1 1 d . . .
H5A H 0.3019 0.3569 0.3106 0.076 Uiso 1 1 calc R . .
O6 O 0.3621(2) 0.0853(2) 0.1363(5) 0.077(2) Uani 1 1 d . . .
C6 C 0.2897(3) 0.2936(3) 0.3063(5) 0.047(3) Uani 1 1 d . . .
C7\ C 0.3115(7) 0.3846(3) 0.1656(7) 0.105(6) Uani 1 1 d . . .
O7 O 0.3789(3) 0.1714(2) 0.2156(5) 0.073(2) Uani 1 1 d . . .
C8 C 0.2700(5) 0.3972(4) 0.1070(7) 0.097(5) Uani 1 1 d . . .
H8A H 0.2751 0.4249 0.0848 0.146 Uiso 1 1 calc R . .
H8B H 0.2432 0.3979 0.1355 0.146 Uiso 1 1 calc R . .
H8C H 0.2668 0.3765 0.0652 0.146 Uiso 1 1 calc R . .
C9 C 0.3509(5) 0.3846(4) 0.1194(9) 0.105(5) Uani 1 1 d . . .
H9A H 0.3769 0.3772 0.1529 0.158 Uiso 1 1 calc R . .
H9B H 0.3549 0.4124 0.0973 0.158 Uiso 1 1 calc R . .
H9C H 0.3469 0.3640 0.0775 0.158 Uiso 1 1 calc R . .
C10 C 0.3149(7) 0.4180(3) 0.2307(8) 0.162(10) Uani 1 1 d . . .
H10A H 0.3399 0.4114 0.2671 0.243 Uiso 1 1 calc R . .
H10B H 0.2877 0.4179 0.2583 0.243 Uiso 1 1 calc R . .
H10C H 0.3191 0.4456 0.2079 0.243 Uiso 1 1 calc R . .
C11 C 0.2872(4) 0.2883(3) 0.3950(5) 0.050(3) Uani 1 1 d . . .
H11A H 0.2946 0.3155 0.4199 0.060 Uiso 1 1 calc R . .
H11B H 0.2563 0.2817 0.4056 0.060 Uiso 1 1 calc R . .
C12 C 0.3159(4) 0.2557(3) 0.4327(5) 0.047(3) Uani 1 1 d . . .
C13 C 0.3607(4) 0.2649(3) 0.4562(5) 0.051(3) Uani 1 1 d . . .
H13A H 0.3721 0.2915 0.4434 0.061 Uiso 1 1 calc R . .
C14 C 0.3882(3) 0.2371(3) 0.4964(6) 0.050(3) Uani 1 1 d . A .
C15 C 0.3711(3) 0.1963(3) 0.5109(6) 0.049(3) Uani 1 1 d . . .
H15A H 0.3896 0.1766 0.5380 0.059 Uiso 1 1 calc R . .
C16 C 0.3292(3) 0.1845(3) 0.4873(5) 0.040(2) Uani 1 1 d . . .
C17 C 0.3023(3) 0.2148(3) 0.4472(5) 0.044(2) Uani 1 1 d . . .
C18 C 0.4365(4) 0.2471(3) 0.5258(6) 0.071(3) Uani 1 1 d D . .
C19 C 0.4567(10) 0.2827(8) 0.4757(17) 0.101(11) Uiso 0.47(2) 1 d PD A 1
H19A H 0.4442 0.3097 0.4895 0.152 Uiso 0.47(2) 1 calc PR A 1
H19B H 0.4497 0.2771 0.4205 0.152 Uiso 0.47(2) 1 calc PR A 1
H19C H 0.4887 0.2834 0.4859 0.152 Uiso 0.47(2) 1 calc PR A 1
C20 C 0.4385(13) 0.2620(12) 0.6117(12) 0.152(17) Uiso 0.47(2) 1 d PD A 1
H20A H 0.4149 0.2822 0.6187 0.228 Uiso 0.47(2) 1 calc PR A 1
H20B H 0.4670 0.2752 0.6247 0.228 Uiso 0.47(2) 1 calc PR A 1
H20C H 0.4348 0.2378 0.6457 0.228 Uiso 0.47(2) 1 calc PR A 1
C21 C 0.4676(10) 0.2084(7) 0.520(2) 0.125(14) Uiso 0.47(2) 1 d PD A 1
H21A H 0.4726 0.1959 0.5719 0.187 Uiso 0.47(2) 1 calc PR A 1
H21B H 0.4957 0.2174 0.5013 0.187 Uiso 0.47(2) 1 calc PR A 1
H21C H 0.4539 0.1878 0.4847 0.187 Uiso 0.47(2) 1 calc PR A 1
C19A C 0.4481(8) 0.2937(5) 0.5163(15) 0.079(8) Uiso 0.53(2) 1 d PD A 2
H19D H 0.4254 0.3110 0.5384 0.119 Uiso 0.53(2) 1 calc PR A 2
H19E H 0.4495 0.3002 0.4611 0.119 Uiso 0.53(2) 1 calc PR A 2
H19F H 0.4766 0.2994 0.5434 0.119 Uiso 0.53(2) 1 calc PR A 2
C20A C 0.4460(8) 0.2347(8) 0.6134(9) 0.087(9) Uiso 0.53(2) 1 d PD A 2
H20D H 0.4268 0.2508 0.6457 0.131 Uiso 0.53(2) 1 calc PR A 2
H20E H 0.4768 0.2408 0.6291 0.131 Uiso 0.53(2) 1 calc PR A 2
H20F H 0.4404 0.2047 0.6200 0.131 Uiso 0.53(2) 1 calc PR A 2
C21A C 0.4682(7) 0.2197(7) 0.4782(14) 0.088(9) Uiso 0.53(2) 1 d PD A 2
H21D H 0.4660 0.1904 0.4938 0.132 Uiso 0.53(2) 1 calc PR A 2
H21E H 0.4985 0.2294 0.4883 0.132 Uiso 0.53(2) 1 calc PR A 2
H21F H 0.4599 0.2223 0.4227 0.132 Uiso 0.53(2) 1 calc PR A 2
C22 C 0.3119(3) 0.1407(3) 0.5041(6) 0.048(2) Uani 1 1 d . . .
H22A H 0.2795 0.1421 0.5051 0.057 Uiso 1 1 calc R . .
H22B H 0.3236 0.1322 0.5564 0.057 Uiso 1 1 calc R . .
C23 C 0.3238(3) 0.1066(3) 0.4456(5) 0.041(2) Uani 1 1 d . . .
C24 C 0.3667(3) 0.1015(3) 0.4200(6) 0.052(3) Uani 1 1 d . . .
H24A H 0.3884 0.1217 0.4359 0.063 Uiso 1 1 calc R . .
C25 C 0.3790(3) 0.0692(3) 0.3738(6) 0.048(3) Uani 1 1 d . A .
C26 C 0.3453(4) 0.0422(3) 0.3434(6) 0.060(3) Uani 1 1 d . . .
H26A H 0.3528 0.0209 0.3084 0.071 Uiso 1 1 calc R . .
C27 C 0.3016(4) 0.0456(3) 0.3626(6) 0.052(3) Uani 1 1 d . . .
C28 C 0.2921(3) 0.0771(3) 0.4169(6) 0.044(2) Uani 1 1 d . . .
C29 C 0.4290(3) 0.0617(3) 0.3575(6) 0.065(3) Uani 1 1 d D . .
C30 C 0.4436(10) 0.1001(6) 0.3132(14) 0.075(9) Uiso 0.47(2) 1 d PD A 1
H30A H 0.4469 0.1239 0.3488 0.113 Uiso 0.47(2) 1 calc PR A 1
H30B H 0.4215 0.1067 0.2715 0.113 Uiso 0.47(2) 1 calc PR A 1
H30C H 0.4718 0.0942 0.2910 0.113 Uiso 0.47(2) 1 calc PR A 1
C31 C 0.4525(7) 0.0577(8) 0.4399(9) 0.059(7) Uiso 0.47(2) 1 d PD A 1
H31A H 0.4441 0.0312 0.4634 0.088 Uiso 0.47(2) 1 calc PR A 1
H31B H 0.4436 0.0811 0.4723 0.088 Uiso 0.47(2) 1 calc PR A 1
H31C H 0.4844 0.0584 0.4357 0.088 Uiso 0.47(2) 1 calc PR A 1
C32 C 0.4350(10) 0.0205(6) 0.3119(15) 0.089(10) Uiso 0.47(2) 1 d PD A 1
H32A H 0.4143 -0.0006 0.3288 0.133 Uiso 0.47(2) 1 calc PR A 1
H32B H 0.4652 0.0102 0.3217 0.133 Uiso 0.47(2) 1 calc PR A 1
H32C H 0.4294 0.0258 0.2563 0.133 Uiso 0.47(2) 1 calc PR A 1
C30A C 0.4546(9) 0.1039(5) 0.3517(16) 0.086(8) Uiso 0.53(2) 1 d PD A 2
H30D H 0.4496 0.1154 0.2993 0.128 Uiso 0.53(2) 1 calc PR A 2
H30E H 0.4861 0.0990 0.3627 0.128 Uiso 0.53(2) 1 calc PR A 2
H30F H 0.4440 0.1239 0.3895 0.128 Uiso 0.53(2) 1 calc PR A 2
C31A C 0.4516(9) 0.0338(9) 0.4215(14) 0.121(11) Uiso 0.53(2) 1 d PD A 2
H31D H 0.4363 0.0069 0.4232 0.181 Uiso 0.53(2) 1 calc PR A 2
H31E H 0.4506 0.0479 0.4718 0.181 Uiso 0.53(2) 1 calc PR A 2
H31F H 0.4824 0.0291 0.4100 0.181 Uiso 0.53(2) 1 calc PR A 2
C32A C 0.4314(10) 0.0384(9) 0.2770(12) 0.115(11) Uiso 0.53(2) 1 d PD A 2
H32D H 0.4162 0.0114 0.2791 0.172 Uiso 0.53(2) 1 calc PR A 2
H32E H 0.4622 0.0338 0.2662 0.172 Uiso 0.53(2) 1 calc PR A 2
H32F H 0.4172 0.0556 0.2357 0.172 Uiso 0.53(2) 1 calc PR A 2
C33 C 0.2668(3) 0.0153(3) 0.3319(6) 0.050(3) Uani 1 1 d . . .
H33A H 0.2556 -0.0002 0.3762 0.060 Uiso 1 1 calc R . .
H33B H 0.2806 -0.0053 0.2982 0.060 Uiso 1 1 calc R . .
C34 C 0.2271(3) 0.0357(3) 0.2852(6) 0.040(2) Uani 1 1 d . . .
C35 C 0.1841(3) 0.0341(3) 0.3158(6) 0.046(3) Uani 1 1 d . . .
H35A H 0.1806 0.0210 0.3644 0.055 Uiso 1 1 calc R . .
C36 C 0.1475(3) 0.0514(3) 0.2749(6) 0.047(3) Uani 1 1 d . . .
C37 C 0.1538(3) 0.0704(3) 0.2037(6) 0.045(2) Uani 1 1 d . . .
H37A H 0.1295 0.0835 0.1763 0.054 Uiso 1 1 calc R . .
C38 C 0.1951(3) 0.0708(3) 0.1715(6) 0.049(3) Uani 1 1 d . . .
C39 C 0.2328(3) 0.0532(3) 0.2133(6) 0.043(2) Uani 1 1 d . . .
C40 C 0.1014(3) 0.0506(4) 0.3073(6) 0.064(3) Uani 1 1 d . . .
C41 C 0.1009(4) 0.0263(4) 0.3832(7) 0.079(4) Uani 1 1 d . . .
H41A H 0.1089 -0.0029 0.3742 0.119 Uiso 1 1 calc R . .
H41B H 0.0713 0.0275 0.4026 0.119 Uiso 1 1 calc R . .
H41C H 0.1220 0.0388 0.4215 0.119 Uiso 1 1 calc R . .
C42 C 0.0669(4) 0.0305(6) 0.2465(8) 0.125(6) Uani 1 1 d . . .
H42A H 0.0752 0.0015 0.2366 0.188 Uiso 1 1 calc R . .
H42B H 0.0664 0.0464 0.1980 0.188 Uiso 1 1 calc R . .
H42C H 0.0376 0.0312 0.2671 0.188 Uiso 1 1 calc R . .
C43 C 0.0878(5) 0.0968(5) 0.3221(9) 0.112(6) Uani 1 1 d . . .
H43A H 0.1088 0.1095 0.3603 0.167 Uiso 1 1 calc R . .
H43B H 0.0583 0.0974 0.3418 0.167 Uiso 1 1 calc R . .
H43C H 0.0877 0.1126 0.2734 0.167 Uiso 1 1 calc R . .
C44 C 0.1986(3) 0.0919(3) 0.0903(5) 0.050(3) Uani 1 1 d . . .
H44A H 0.2252 0.0814 0.0666 0.060 Uiso 1 1 calc R . .
H44B H 0.1727 0.0837 0.0562 0.060 Uiso 1 1 calc R . .
C45 C 0.2007(4) 0.1392(3) 0.0950(5) 0.049(3) Uani 1 1 d . . .
C46 C 0.1627(4) 0.1631(3) 0.0900(5) 0.052(3) Uani 1 1 d . . .
H46A H 0.1354 0.1489 0.0829 0.062 Uiso 1 1 calc R . .
C47 C 0.1621(4) 0.2073(3) 0.0947(6) 0.056(3) Uani 1 1 d . . .
C48 C 0.2032(3) 0.2277(3) 0.1050(5) 0.047(3) Uani 1 1 d . . .
H48A H 0.2040 0.2574 0.1085 0.057 Uiso 1 1 calc R . .
C49 C 0.2424(3) 0.2054(3) 0.1102(5) 0.037(2) Uani 1 1 d . . .
C50 C 0.2420(3) 0.1611(3) 0.1035(5) 0.037(2) Uani 1 1 d . . .
C51 C 0.1185(4) 0.2314(3) 0.0836(7) 0.066(3) Uani 1 1 d . . .
C52 C 0.0874(4) 0.2161(5) 0.1467(8) 0.100(5) Uani 1 1 d . . .
H52A H 0.1010 0.2222 0.1983 0.149 Uiso 1 1 calc R . .
H52B H 0.0826 0.1859 0.1412 0.149 Uiso 1 1 calc R . .
H52C H 0.0591 0.2308 0.1400 0.149 Uiso 1 1 calc R . .
C53 C 0.0956(5) 0.2206(5) 0.0028(7) 0.106(5) Uani 1 1 d . . .
H53A H 0.0900 0.1904 -0.0003 0.159 Uiso 1 1 calc R . .
H53B H 0.1147 0.2288 -0.0382 0.159 Uiso 1 1 calc R . .
H53C H 0.0677 0.2358 -0.0038 0.159 Uiso 1 1 calc R . .
C54 C 0.1264(4) 0.2795(4) 0.0889(11) 0.130(7) Uani 1 1 d . . .
H54A H 0.1404 0.2864 0.1399 0.195 Uiso 1 1 calc R . .
H54B H 0.0982 0.2941 0.0818 0.195 Uiso 1 1 calc R . .
H54C H 0.1457 0.2881 0.0484 0.195 Uiso 1 1 calc R . .
C55 C 0.2864(3) 0.2291(3) 0.1172(5) 0.045(2) Uani 1 1 d . . .
H55A H 0.2929 0.2399 0.0655 0.055 Uiso 1 1 calc R . .
H55B H 0.3100 0.2092 0.1339 0.055 Uiso 1 1 calc R . .
C56 C 0.1871(3) 0.2420(4) 0.3315(6) 0.069(3) Uani 1 1 d . . .
H56A H 0.1974 0.2703 0.3449 0.104 Uiso 1 1 calc R . .
H56B H 0.1656 0.2331 0.3680 0.104 Uiso 1 1 calc R . .
H56C H 0.1734 0.2419 0.2787 0.104 Uiso 1 1 calc R . .
C57 C 0.2142(4) 0.1530(4) 0.3109(5) 0.063(3) Uani 1 1 d . . .
H57A H 0.2391 0.1335 0.3136 0.094 Uiso 1 1 calc R . .
H57B H 0.2006 0.1533 0.2581 0.094 Uiso 1 1 calc R . .
H57C H 0.1926 0.1441 0.3472 0.094 Uiso 1 1 calc R . .
C58 C 0.2443(3) 0.0576(3) 0.5149(6) 0.051(3) Uani 1 1 d . . .
H58A H 0.2647 0.0698 0.5557 0.061 Uiso 1 1 calc R . .
H58B H 0.2522 0.0278 0.5090 0.061 Uiso 1 1 calc R . .
C59 C 0.1986(3) 0.0607(3) 0.5392(5) 0.041(2) Uani 1 1 d . . .
C60 C 0.1790(4) 0.0273(3) 0.5769(5) 0.054(3) Uani 1 1 d . . .
H60A H 0.1950 0.0020 0.5849 0.065 Uiso 1 1 calc R . .
C61 C 0.1380(4) 0.0301(4) 0.6020(7) 0.065(3) Uani 1 1 d . . .
H61A H 0.1261 0.0071 0.6284 0.078 Uiso 1 1 calc R . .
C62 C 0.1130(4) 0.0659(4) 0.5901(6) 0.068(3) Uani 1 1 d . . .
H62A H 0.0840 0.0675 0.6071 0.082 Uiso 1 1 calc R . .
C63 C 0.1318(4) 0.0998(3) 0.5519(7) 0.068(3) Uani 1 1 d . . .
H63A H 0.1153 0.1248 0.5437 0.082 Uiso 1 1 calc R . .
C64 C 0.1730(4) 0.0977(3) 0.5269(6) 0.056(3) Uani 1 1 d . . .
H64A H 0.1848 0.1209 0.5009 0.067 Uiso 1 1 calc R . .
C65 C 0.3637(4) 0.0623(4) 0.0654(8) 0.089(4) Uani 1 1 d D . .
C69 C 0.3840(4) 0.2000(4) 0.2804(8) 0.080(4) Uani 1 1 d . . .
H69A H 0.3550 0.2105 0.2949 0.097 Uiso 1 1 calc R . .
H69B H 0.3988 0.1861 0.3259 0.097 Uiso 1 1 calc R . .
C70 C 0.4114(9) 0.2349(7) 0.2527(12) 0.219(14) Uani 1 1 d . . .
H70A H 0.4319 0.2451 0.2952 0.263 Uiso 1 1 calc R . .
H70B H 0.3925 0.2585 0.2339 0.263 Uiso 1 1 calc R . .
C71 C 0.4355(6) 0.2177(7) 0.1901(11) 0.148(8) Uani 1 1 d . . .
H71A H 0.4381 0.2390 0.1489 0.178 Uiso 1 1 calc R . .
H71B H 0.4655 0.2096 0.2097 0.178 Uiso 1 1 calc R . .
C72 C 0.4115(5) 0.1806(4) 0.1583(8) 0.092(4) Uani 1 1 d . . .
H72A H 0.3968 0.1869 0.1070 0.110 Uiso 1 1 calc R . .
H72B H 0.4317 0.1567 0.1531 0.110 Uiso 1 1 calc R . .
C67 C 0.4095(5) 0.0614(7) 0.0380(13) 0.214(13) Uani 1 1 d D . .
H67A H 0.4095 0.0460 -0.0111 0.321 Uiso 1 1 calc R . .
H67B H 0.4291 0.0474 0.0769 0.321 Uiso 1 1 calc R . .
H67C H 0.4197 0.0901 0.0303 0.321 Uiso 1 1 calc R . .
C68 C 0.3572(9) 0.0157(5) 0.0854(11) 0.202(11) Uani 1 1 d D . .
H68A H 0.3267 0.0110 0.0981 0.302 Uiso 1 1 calc R . .
H68B H 0.3770 0.0081 0.1300 0.302 Uiso 1 1 calc R . .
H68C H 0.3639 -0.0016 0.0408 0.302 Uiso 1 1 calc R . .
C66 C 0.3242(6) 0.0625(8) 0.0106(11) 0.216(14) Uani 1 1 d D . .
H66A H 0.2976 0.0609 0.0397 0.324 Uiso 1 1 calc R . .
H66B H 0.3253 0.0383 -0.0241 0.324 Uiso 1 1 calc R . .
H66C H 0.3237 0.0883 -0.0201 0.324 Uiso 1 1 calc R . .

loop_
_atom_site_aniso_label
_atom_site_aniso_U_11
_atom_site_aniso_U_22
_atom_site_aniso_U_33
_atom_site_aniso_U_23
_atom_site_aniso_U_13
_atom_site_aniso_U_12
Bi1 0.0533(3) 0.0370(2) 0.0616(3) -0.0009(2) 0.00852(18) -0.0013(2)
Si1 0.0552(18) 0.0468(16) 0.0299(15) -0.0049(12) -0.0022(13) -0.0025(14)
O1 0.050(4) 0.028(3) 0.043(4) -0.002(3) 0.008(3) 0.001(3)
C1 0.047(6) 0.025(5) 0.047(6) 0.001(4) -0.008(5) -0.005(4)
O2 0.053(4) 0.052(4) 0.033(4) -0.005(3) 0.001(3) -0.001(3)
C2 0.035(6) 0.044(6) 0.035(6) -0.006(4) -0.009(4) 0.013(4)
O3 0.049(4) 0.043(4) 0.044(4) 0.012(3) 0.004(3) -0.005(3)
C3 0.088(8) 0.036(6) 0.040(6) 0.011(5) 0.003(6) 0.002(5)
O4 0.043(4) 0.033(3) 0.058(4) 0.009(3) 0.004(3) -0.001(3)
C4 0.103(10) 0.024(5) 0.047(7) -0.003(5) 0.003(6) -0.005(5)
O5 0.053(4) 0.035(3) 0.052(4) -0.004(3) 0.007(3) 0.002(3)
C5 0.103(9) 0.031(6) 0.053(7) 0.002(5) -0.027(6) -0.006(6)
O6 0.067(5) 0.067(5) 0.100(6) -0.021(5) 0.016(5) -0.021(4)
C6 0.065(7) 0.036(5) 0.040(6) -0.008(5) -0.005(5) 0.013(5)
C7\ 0.25(2) 0.032(7) 0.037(6) 0.003(5) -0.001(9) -0.031(9)
O7 0.074(5) 0.071(5) 0.074(5) -0.009(5) 0.006(5) -0.015(4)
C8 0.147(13) 0.081(9) 0.065(8) 0.024(7) 0.008(8) 0.060(9)
C9 0.133(13) 0.071(9) 0.109(12) 0.016(8) -0.018(10) -0.068(9)
C10 0.38(3) 0.022(7) 0.080(10) 0.000(6) -0.030(14) -0.034(11)
C11 0.074(8) 0.038(5) 0.036(6) -0.007(5) -0.002(5) 0.001(5)
C12 0.065(7) 0.042(6) 0.034(6) -0.009(5) -0.002(5) -0.003(5)
C13 0.064(8) 0.048(6) 0.042(6) 0.002(5) 0.003(5) -0.013(6)
C14 0.047(6) 0.055(6) 0.048(6) -0.002(5) -0.006(5) -0.010(5)
C15 0.047(7) 0.047(6) 0.052(6) 0.004(5) -0.010(5) -0.005(5)
C16 0.050(6) 0.035(5) 0.034(5) -0.003(4) 0.006(5) -0.006(5)
C17 0.057(7) 0.053(6) 0.023(5) -0.007(5) 0.002(5) -0.021(5)
C18 0.070(8) 0.065(7) 0.076(8) -0.005(7) -0.008(7) -0.030(6)
C22 0.043(6) 0.051(6) 0.048(6) 0.000(5) 0.001(5) -0.011(5)
C23 0.051(6) 0.032(5) 0.042(5) 0.013(5) 0.005(5) -0.002(5)
C24 0.039(6) 0.055(7) 0.061(7) 0.012(6) -0.014(5) -0.015(5)
C25 0.034(6) 0.031(5) 0.081(8) -0.006(5) 0.011(5) -0.005(4)
C26 0.072(8) 0.041(6) 0.066(7) 0.007(5) 0.014(6) 0.024(6)
C27 0.060(8) 0.029(5) 0.065(7) 0.014(5) 0.002(6) 0.016(5)
C28 0.032(6) 0.044(6) 0.054(6) 0.014(5) -0.003(5) 0.002(5)
C29 0.033(6) 0.074(8) 0.087(9) 0.000(7) 0.011(6) 0.001(5)
C33 0.053(7) 0.032(5) 0.066(7) 0.004(5) 0.007(5) -0.005(5)
C34 0.034(6) 0.031(5) 0.054(7) 0.005(5) -0.010(5) -0.005(4)
C35 0.037(6) 0.043(5) 0.057(7) -0.005(5) 0.005(5) -0.019(5)
C36 0.043(6) 0.057(6) 0.042(6) -0.006(5) -0.002(5) -0.016(5)
C37 0.046(7) 0.041(5) 0.047(6) -0.004(5) -0.006(5) -0.011(5)
C38 0.058(7) 0.042(6) 0.046(6) -0.010(5) -0.001(6) -0.011(5)
C39 0.045(7) 0.033(5) 0.050(6) -0.005(5) -0.005(5) -0.002(5)
C40 0.044(7) 0.090(9) 0.056(7) -0.002(7) 0.003(6) -0.006(6)
C41 0.083(9) 0.085(9) 0.072(8) -0.004(7) 0.026(7) -0.014(7)
C42 0.062(9) 0.226(19) 0.090(11) -0.051(12) 0.022(8) -0.044(11)
C43 0.085(10) 0.115(12) 0.139(14) 0.039(10) 0.045(10) 0.047(9)
C44 0.060(7) 0.047(6) 0.042(6) -0.010(5) 0.001(5) -0.018(5)
C45 0.070(8) 0.046(6) 0.031(6) 0.002(5) 0.000(5) 0.008(6)
C46 0.057(7) 0.052(6) 0.044(6) 0.002(5) -0.017(5) -0.005(5)
C47 0.055(7) 0.064(7) 0.048(6) -0.002(5) -0.005(5) 0.009(6)
C48 0.059(7) 0.042(6) 0.040(6) -0.005(5) -0.004(5) 0.006(5)
C49 0.053(7) 0.028(5) 0.030(5) -0.006(4) 0.002(5) -0.002(5)
C50 0.041(6) 0.038(5) 0.032(5) 0.000(4) -0.007(4) -0.002(5)
C51 0.057(8) 0.054(7) 0.086(9) 0.002(6) -0.015(7) 0.007(6)
C52 0.061(9) 0.130(12) 0.109(11) -0.005(10) 0.011(8) 0.031(8)
C53 0.113(12) 0.118(12) 0.080(10) 0.013(9) -0.036(9) 0.045(10)
C54 0.067(10) 0.080(10) 0.24(2) -0.027(12) -0.003(11) 0.045(8)
C55 0.069(7) 0.029(5) 0.039(6) -0.001(4) 0.008(5) 0.006(5)
C56 0.062(8) 0.089(9) 0.057(7) -0.010(6) 0.002(6) 0.014(7)
C57 0.063(7) 0.096(9) 0.029(6) 0.000(6) -0.002(5) -0.043(7)
C58 0.044(6) 0.051(6) 0.056(7) 0.010(5) 0.001(5) -0.001(5)
C59 0.038(6) 0.040(5) 0.044(6) 0.008(5) -0.006(5) -0.008(5)
C60 0.075(8) 0.050(6) 0.037(6) 0.008(5) 0.002(6) -0.012(6)
C61 0.064(8) 0.057(7) 0.073(8) 0.014(6) 0.007(7) -0.004(6)
C62 0.054(8) 0.089(9) 0.062(8) -0.018(7) 0.010(6) -0.015(7)
C63 0.064(8) 0.059(8) 0.079(8) 0.001(6) -0.004(7) 0.007(6)
C64 0.057(8) 0.043(6) 0.068(7) -0.004(5) 0.001(6) -0.008(5)
C65 0.092(11) 0.088(10) 0.087(10) -0.021(8) 0.008(9) 0.038(8)
C69 0.081(10) 0.073(8) 0.089(10) -0.001(8) 0.019(8) -0.005(7)
C70 0.34(3) 0.19(2) 0.129(17) -0.048(16) 0.09(2) -0.20(2)
C71 0.117(15) 0.22(2) 0.107(14) 0.041(15) -0.001(12) -0.071(15)
C72 0.090(10) 0.089(10) 0.097(11) 0.006(8) 0.017(9) -0.018(9)
C67 0.123(15) 0.26(3) 0.28(3) -0.17(2) 0.143(18) -0.081(16)
C68 0.32(3) 0.125(17) 0.160(19) -0.061(15) 0.03(2) -0.035(19)
C66 0.141(18) 0.37(4) 0.140(17) -0.16(2) 0.005(15) 0.09(2)

loop_
_atom_type_symbol
_atom_type_description
_atom_type_scat_dispersion_real
_atom_type_scat_dispersion_imag
_atom_type_scat_source
C C 0.0033 0.0016 'International Tables Vol C Tables 4.2.6.8 and 6.1.1.4'
H H 0.0000 0.0000 'International Tables Vol C Tables 4.2.6.8 and 6.1.1.4'
Bi Bi -4.1077 10.2566 'International Tables Vol C Tables 4.2.6.8 and 6.1.1.4'
O O 0.0106 0.0060 'International Tables Vol C Tables 4.2.6.8 and 6.1.1.4'
Si Si 0.0817 0.0704 'International Tables Vol C Tables 4.2.6.8 and 6.1.1.4'

loop_
_geom_angle_atom_site_label_1
_geom_angle_atom_site_label_2
_geom_angle_atom_site_label_3
_geom_angle
_geom_angle_site_symmetry_1
_geom_angle_site_symmetry_3
_geom_angle_publ_flag
O6 Bi1 O5 94.0(3) . . ?
O6 Bi1 O4 93.4(3) . . ?
O5 Bi1 O4 92.4(2) . . ?
O1 Si1 O2 105.5(3) . . ?
O1 Si1 C56 112.6(4) . . ?
O2 Si1 C56 111.8(4) . . ?
O1 Si1 C57 109.8(4) . . ?
O2 Si1 C57 108.1(4) . . ?
C56 Si1 C57 109.0(5) . . ?
C1 O1 Si1 128.3(5) . . ?
C2 C1 O1 117.7(8) . . ?
C2 C1 C6 122.9(8) . . ?
O1 C1 C6 119.3(8) . . ?
C17 O2 Si1 125.8(5) . . ?
C1 C2 C3 116.5(8) . . ?
C1 C2 C55 123.4(8) . . ?
C3 C2 C55 119.7(8) . . ?
C28 O3 C58 114.1(7) . . ?
C4 C3 C2 122.8(9) . . ?
C4 C3 H3A 118.6 . . ?
C2 C3 H3A 118.6 . . ?
C39 O4 Bi1 118.3(5) . . ?
C3 C4 C5 119.3(9) . . ?
C3 C4 C7\ 120.7(9) . . ?
C5 C4 C7\ 120.0(9) . . ?
C50 O5 Bi1 124.2(5) . . ?
C6 C5 C4 121.1(9) . . ?
C6 C5 H5A 119.4 . . ?
C4 C5 H5A 119.4 . . ?
C65 O6 Bi1 134.9(7) . . ?
C5 C6 C1 117.3(9) . . ?
C5 C6 C11 119.0(8) . . ?
C1 C6 C11 123.8(8) . . ?
C9 C7\ C4 111.2(12) . . ?
C9 C7\ C10 112.0(15) . . ?
C4 C7\ C10 112.3(10) . . ?
C9 C7\ C8 106.8(10) . . ?
C4 C7\ C8 106.9(12) . . ?
C10 C7\ C8 107.3(13) . . ?
C72 O7 C69 110.5(9) . . ?
C7\ C8 H8A 109.5 . . ?
C7\ C8 H8B 109.5 . . ?
H8A C8 H8B 109.5 . . ?
C7\ C8 H8C 109.5 . . ?
H8A C8 H8C 109.5 . . ?
H8B C8 H8C 109.5 . . ?
C7\ C9 H9A 109.5 . . ?
C7\ C9 H9B 109.5 . . ?
H9A C9 H9B 109.5 . . ?
C7\ C9 H9C 109.5 . . ?
H9A C9 H9C 109.5 . . ?
H9B C9 H9C 109.5 . . ?
C7\ C10 H10A 109.5 . . ?
C7\ C10 H10B 109.5 . . ?
H10A C10 H10B 109.5 . . ?
C7\ C10 H10C 109.5 . . ?
H10A C10 H10C 109.5 . . ?
H10B C10 H10C 109.5 . . ?
C12 C11 C6 116.6(8) . . ?
C12 C11 H11A 108.1 . . ?
C6 C11 H11A 108.1 . . ?
C12 C11 H11B 108.1 . . ?
C6 C11 H11B 108.1 . . ?
H11A C11 H11B 107.3 . . ?
C17 C12 C13 115.4(9) . . ?
C17 C12 C11 124.0(10) . . ?
C13 C12 C11 120.6(9) . . ?
C14 C13 C12 123.5(9) . . ?
C14 C13 H13A 118.2 . . ?
C12 C13 H13A 118.2 . . ?
C13 C14 C15 117.2(9) . . ?
C13 C14 C18 124.4(9) . . ?
C15 C14 C18 118.4(9) . . ?
C16 C15 C14 122.8(9) . . ?
C16 C15 H15A 118.6 . . ?
C14 C15 H15A 118.6 . . ?
C15 C16 C17 117.1(8) . . ?
C15 C16 C22 121.4(9) . . ?
C17 C16 C22 121.5(9) . . ?
C12 C17 O2 118.4(9) . . ?
C12 C17 C16 123.8(9) . . ?
O2 C17 C16 117.6(8) . . ?
C19A C18 C14 112.3(12) . . ?
C19A C18 C20 79.1(13) . . ?
C14 C18 C20 110.8(17) . . ?
C19A C18 C21 127.9(17) . . ?
C14 C18 C21 112.5(15) . . ?
C20 C18 C21 108.0(12) . . ?
C19A C18 C19 31.3(11) . . ?
C14 C18 C19 111.1(14) . . ?
C20 C18 C19 108.0(12) . . ?
C21 C18 C19 106.3(11) . . ?
C19A C18 C20A 108.4(10) . . ?
C14 C18 C20A 112.1(12) . . ?
C20 C18 C20A 33.4(13) . . ?
C21 C18 C20A 77.4(13) . . ?
C19 C18 C20A 130.9(16) . . ?
C19A C18 C21A 109.3(10) . . ?
C14 C18 C21A 108.2(11) . . ?
C20 C18 C21A 132.8(18) . . ?
C21 C18 C21A 30.2(12) . . ?
C19 C18 C21A 80.9(12) . . ?
C20A C18 C21A 106.3(10) . . ?
C18 C19 H19A 109.5 . . ?
C18 C19 H19B 109.5 . . ?
H19A C19 H19B 109.5 . . ?
C18 C19 H19C 109.5 . . ?
H19A C19 H19C 109.5 . . ?
H19B C19 H19C 109.5 . . ?
C18 C20 H20A 109.4 . . ?
C18 C20 H20B 109.5 . . ?
H20A C20 H20B 109.5 . . ?
C18 C20 H20C 109.5 . . ?
H20A C20 H20C 109.5 . . ?
H20B C20 H20C 109.5 . . ?
C18 C21 H21A 109.4 . . ?
C18 C21 H21B 109.5 . . ?
H21A C21 H21B 109.5 . . ?
C18 C21 H21C 109.5 . . ?
H21A C21 H21C 109.5 . . ?
H21B C21 H21C 109.5 . . ?
C18 C19A H19D 109.5 . . ?
C18 C19A H19E 109.5 . . ?
H19D C19A H19E 109.5 . . ?
C18 C19A H19F 109.5 . . ?
H19D C19A H19F 109.5 . . ?
H19E C19A H19F 109.5 . . ?
C18 C20A H20D 109.5 . . ?
C18 C20A H20E 109.5 . . ?
H20D C20A H20E 109.5 . . ?
C18 C20A H20F 109.5 . . ?
H20D C20A H20F 109.5 . . ?
H20E C20A H20F 109.5 . . ?
C18 C21A H21D 109.4 . . ?
C18 C21A H21E 109.5 . . ?
H21D C21A H21E 109.5 . . ?
C18 C21A H21F 109.5 . . ?
H21D C21A H21F 109.5 . . ?
H21E C21A H21F 109.5 . . ?
C16 C22 C23 115.1(7) . . ?
C16 C22 H22A 108.5 . . ?
C23 C22 H22A 108.5 . . ?
C16 C22 H22B 108.5 . . ?
C23 C22 H22B 108.5 . . ?
H22A C22 H22B 107.5 . . ?
C24 C23 C28 116.0(9) . . ?
C24 C23 C22 122.9(9) . . ?
C28 C23 C22 121.1(8) . . ?
C25 C24 C23 123.9(9) . . ?
C25 C24 H24A 118.0 . . ?
C23 C24 H24A 118.0 . . ?
C24 C25 C26 117.2(9) . . ?
C24 C25 C29 121.2(9) . . ?
C26 C25 C29 121.6(9) . . ?
C27 C26 C25 123.0(10) . . ?
C27 C26 H26A 118.5 . . ?
C25 C26 H26A 118.5 . . ?
C26 C27 C28 116.7(10) . . ?
C26 C27 C33 121.8(9) . . ?
C28 C27 C33 121.3(9) . . ?
O3 C28 C27 118.5(9) . . ?
O3 C28 C23 118.8(8) . . ?
C27 C28 C23 122.7(9) . . ?
C30 C29 C32 112.3(11) . . ?
C30 C29 C31A 133.5(16) . . ?
C32 C29 C31A 79.3(12) . . ?
C30 C29 C31 113.0(11) . . ?
C32 C29 C31 109.5(10) . . ?
C31A C29 C31 30.9(11) . . ?
C30 C29 C30A 27.5(11) . . ?
C32 C29 C30A 128.7(16) . . ?
C31A C29 C30A 109.8(11) . . ?
C31 C29 C30A 85.7(11) . . ?
C30 C29 C32A 84.6(12) . . ?
C32 C29 C32A 30.8(11) . . ?
C31A C29 C32A 108.4(11) . . ?
C31 C29 C32A 136.2(14) . . ?
C30A C29 C32A 107.4(10) . . ?
C30 C29 C25 106.2(13) . . ?
C32 C29 C25 111.4(13) . . ?
C31A C29 C25 110.6(13) . . ?
C31 C29 C25 104.0(11) . . ?
C30A C29 C25 111.5(12) . . ?
C32A C29 C25 108.9(13) . . ?
C29 C30 H30A 109.5 . . ?
C29 C30 H30B 109.5 . . ?
H30A C30 H30B 109.5 . . ?
C29 C30 H30C 109.5 . . ?
H30A C30 H30C 109.5 . . ?
H30B C30 H30C 109.5 . . ?
C29 C31 H31A 109.5 . . ?
C29 C31 H31B 109.5 . . ?
H31A C31 H31B 109.5 . . ?
C29 C31 H31C 109.5 . . ?
H31A C31 H31C 109.5 . . ?
H31B C31 H31C 109.5 . . ?
C29 C32 H32A 109.5 . . ?
C29 C32 H32B 109.5 . . ?
H32A C32 H32B 109.5 . . ?
C29 C32 H32C 109.5 . . ?
H32A C32 H32C 109.5 . . ?
H32B C32 H32C 109.5 . . ?
C29 C30A H30D 109.5 . . ?
C29 C30A H30E 109.5 . . ?
H30D C30A H30E 109.5 . . ?
C29 C30A H30F 109.5 . . ?
H30D C30A H30F 109.5 . . ?
H30E C30A H30F 109.5 . . ?
C29 C31A H31D 109.5 . . ?
C29 C31A H31E 109.5 . . ?
H31D C31A H31E 109.5 . . ?
C29 C31A H31F 109.5 . . ?
H31D C31A H31F 109.5 . . ?
H31E C31A H31F 109.5 . . ?
C29 C32A H32D 109.5 . . ?
C29 C32A H32E 109.5 . . ?
H32D C32A H32E 109.5 . . ?
C29 C32A H32F 109.5 . . ?
H32D C32A H32F 109.5 . . ?
H32E C32A H32F 109.5 . . ?
C27 C33 C34 114.9(7) . . ?
C27 C33 H33A 108.5 . . ?
C34 C33 H33A 108.5 . . ?
C27 C33 H33B 108.5 . . ?
C34 C33 H33B 108.5 . . ?
H33A C33 H33B 107.5 . . ?
C39 C34 C35 120.8(9) . . ?
C39 C34 C33 119.9(8) . . ?
C35 C34 C33 119.2(9) . . ?
C36 C35 C34 120.8(9) . . ?
C36 C35 H35A 119.6 . . ?
C34 C35 H35A 119.6 . . ?
C37 C36 C35 118.2(9) . . ?
C37 C36 C40 120.3(10) . . ?
C35 C36 C40 121.5(9) . . ?
C36 C37 C38 121.7(10) . . ?
C36 C37 H37A 119.1 . . ?
C38 C37 H37A 119.1 . . ?
C37 C38 C39 120.4(9) . . ?
C37 C38 C44 117.9(9) . . ?
C39 C38 C44 121.7(9) . . ?
O4 C39 C34 121.4(9) . . ?
O4 C39 C38 120.6(9) . . ?
C34 C39 C38 118.0(9) . . ?
C36 C40 C41 112.3(10) . . ?
C36 C40 C42 110.4(9) . . ?
C41 C40 C42 108.9(10) . . ?
C36 C40 C43 107.5(10) . . ?
C41 C40 C43 109.0(10) . . ?
C42 C40 C43 108.7(12) . . ?
C40 C41 H41A 109.5 . . ?
C40 C41 H41B 109.5 . . ?
H41A C41 H41B 109.5 . . ?
C40 C41 H41C 109.5 . . ?
H41A C41 H41C 109.5 . . ?
H41B C41 H41C 109.5 . . ?
C40 C42 H42A 109.5 . . ?
C40 C42 H42B 109.5 . . ?
H42A C42 H42B 109.5 . . ?
C40 C42 H42C 109.5 . . ?
H42A C42 H42C 109.5 . . ?
H42B C42 H42C 109.5 . . ?
C40 C43 H43A 109.5 . . ?
C40 C43 H43B 109.5 . . ?
H43A C43 H43B 109.5 . . ?
C40 C43 H43C 109.5 . . ?
H43A C43 H43C 109.5 . . ?
H43B C43 H43C 109.5 . . ?
C45 C44 C38 112.7(7) . . ?
C45 C44 H44A 109.0 . . ?
C38 C44 H44A 109.0 . . ?
C45 C44 H44B 109.0 . . ?
C38 C44 H44B 109.0 . . ?
H44A C44 H44B 107.8 . . ?
C46 C45 C50 117.5(9) . . ?
C46 C45 C44 120.8(10) . . ?
C50 C45 C44 121.7(9) . . ?
C45 C46 C47 124.1(10) . . ?
C45 C46 H46A 117.9 . . ?
C47 C46 H46A 117.9 . . ?
C46 C47 C48 117.0(10) . . ?
C46 C47 C51 120.6(10) . . ?
C48 C47 C51 122.3(10) . . ?
C49 C48 C47 121.5(9) . . ?
C49 C48 H48A 119.3 . . ?
C47 C48 H48A 119.3 . . ?
C48 C49 C50 120.3(9) . . ?
C48 C49 C55 119.7(8) . . ?
C50 C49 C55 119.9(8) . . ?
O5 C50 C49 120.2(8) . . ?
O5 C50 C45 120.2(8) . . ?
C49 C50 C45 119.6(9) . . ?
C47 C51 C52 108.1(9) . . ?
C47 C51 C54 111.0(10) . . ?
C52 C51 C54 111.3(11) . . ?
C47 C51 C53 109.7(10) . . ?
C52 C51 C53 107.3(11) . . ?
C54 C51 C53 109.3(11) . . ?
C51 C52 H52A 109.5 . . ?
C51 C52 H52B 109.5 . . ?
H52A C52 H52B 109.5 . . ?
C51 C52 H52C 109.5 . . ?
H52A C52 H52C 109.5 . . ?
H52B C52 H52C 109.5 . . ?
C51 C53 H53A 109.5 . . ?
C51 C53 H53B 109.5 . . ?
H53A C53 H53B 109.5 . . ?
C51 C53 H53C 109.5 . . ?
H53A C53 H53C 109.5 . . ?
H53B C53 H53C 109.5 . . ?
C51 C54 H54A 109.5 . . ?
C51 C54 H54B 109.5 . . ?
H54A C54 H54B 109.5 . . ?
C51 C54 H54C 109.5 . . ?
H54A C54 H54C 109.5 . . ?
H54B C54 H54C 109.5 . . ?
C49 C55 C2 113.6(8) . . ?
C49 C55 H55A 108.8 . . ?
C2 C55 H55A 108.8 . . ?
C49 C55 H55B 108.8 . . ?
C2 C55 H55B 108.8 . . ?
H55A C55 H55B 107.7 . . ?
Si1 C56 H56A 109.5 . . ?
Si1 C56 H56B 109.5 . . ?
H56A C56 H56B 109.5 . . ?
Si1 C56 H56C 109.5 . . ?
H56A C56 H56C 109.5 . . ?
H56B C56 H56C 109.5 . . ?
Si1 C57 H57A 109.5 . . ?
Si1 C57 H57B 109.5 . . ?
H57A C57 H57B 109.5 . . ?
Si1 C57 H57C 109.5 . . ?
H57A C57 H57C 109.5 . . ?
H57B C57 H57C 109.5 . . ?
O3 C58 C59 111.4(8) . . ?
O3 C58 H58A 109.3 . . ?
C59 C58 H58A 109.3 . . ?
O3 C58 H58B 109.3 . . ?
C59 C58 H58B 109.3 . . ?
H58A C58 H58B 108.0 . . ?
C60 C59 C64 117.1(9) . . ?
C60 C59 C58 121.0(9) . . ?
C64 C59 C58 121.9(8) . . ?
C61 C60 C59 121.8(10) . . ?
C61 C60 H60A 119.1 . . ?
C59 C60 H60A 119.1 . . ?
C60 C61 C62 121.4(11) . . ?
C60 C61 H61A 119.3 . . ?
C62 C61 H61A 119.3 . . ?
C61 C62 C63 118.0(11) . . ?
C61 C62 H62A 121.0 . . ?
C63 C62 H62A 121.0 . . ?
C64 C63 C62 121.4(11) . . ?
C64 C63 H63A 119.3 . . ?
C62 C63 H63A 119.3 . . ?
C63 C64 C59 120.3(10) . . ?
C63 C64 H64A 119.8 . . ?
C59 C64 H64A 119.8 . . ?
C66 C65 O6 118.5(10) . . ?
C66 C65 C67 122.0(15) . . ?
O6 C65 C67 111.2(12) . . ?
C66 C65 C68 92.1(16) . . ?
O6 C65 C68 107.0(12) . . ?
C67 C65 C68 100.6(14) . . ?
C70 C69 O7 105.1(12) . . ?
C70 C69 H69A 110.7 . . ?
O7 C69 H69A 110.7 . . ?
C70 C69 H69B 110.7 . . ?
O7 C69 H69B 110.7 . . ?
H69A C69 H69B 108.8 . . ?
C69 C70 C71 106.0(16) . . ?
C69 C70 H70A 110.5 . . ?
C71 C70 H70A 110.5 . . ?
C69 C70 H70B 110.5 . . ?
C71 C70 H70B 110.5 . . ?
H70A C70 H70B 108.7 . . ?
C72 C71 C70 108.5(14) . . ?
C72 C71 H71A 110.0 . . ?
C70 C71 H71A 110.0 . . ?
C72 C71 H71B 110.0 . . ?
C70 C71 H71B 110.0 . . ?
H71A C71 H71B 108.4 . . ?
O7 C72 C71 104.4(12) . . ?
O7 C72 H72A 110.9 . . ?
C71 C72 H72A 110.9 . . ?
O7 C72 H72B 110.9 . . ?
C71 C72 H72B 110.9 . . ?
H72A C72 H72B 108.9 . . ?
C65 C67 H67A 109.5 . . ?
C65 C67 H67B 109.5 . . ?
H67A C67 H67B 109.5 . . ?
C65 C67 H67C 109.5 . . ?
H67A C67 H67C 109.5 . . ?
H67B C67 H67C 109.5 . . ?
C65 C68 H68A 109.5 . . ?
C65 C68 H68B 109.5 . . ?
H68A C68 H68B 109.5 . . ?
C65 C68 H68C 109.5 . . ?
H68A C68 H68C 109.5 . . ?
H68B C68 H68C 109.5 . . ?
C65 C66 H66A 109.5 . . ?
C65 C66 H66B 109.5 . . ?
H66A C66 H66B 109.5 . . ?
C65 C66 H66C 109.5 . . ?
H66A C66 H66C 109.5 . . ?
H66B C66 H66C 109.5 . . ?

loop_
_geom_bond_atom_site_label_1
_geom_bond_atom_site_label_2
_geom_bond_distance
_geom_bond_site_symmetry_2
_geom_bond_publ_flag
Bi1 O6 2.008(8) . ?
Bi1 O5 2.128(6) . ?
Bi1 O4 2.124(6) . ?
Si1 O1 1.642(6) . ?
Si1 O2 1.664(6) . ?
Si1 C56 1.814(11) . ?
Si1 C57 1.820(10) . ?
O1 C1 1.399(9) . ?
C1 C2 1.359(12) . ?
C1 C6 1.405(12) . ?
O2 C17 1.392(11) . ?
C2 C3 1.421(12) . ?
C2 C55 1.504(12) . ?
O3 C28 1.391(10) . ?
O3 C58 1.419(10) . ?
C3 C4 1.345(13) . ?
C3 H3A 0.9400 . ?
O4 C39 1.357(11) . ?
C4 C5 1.375(13) . ?
C4 C7\ 1.548(14) . ?
O5 C50 1.353(10) . ?
C5 C6 1.401(13) . ?
C5 H5A 0.9400 . ?
O6 C65 1.415(14) . ?
C6 C11 1.531(12) . ?
C7\ C9 1.46(2) . ?
C7\ C10 1.532(17) . ?
C7\ C8 1.61(2) . ?
O7 C72 1.457(13) . ?
O7 C69 1.431(13) . ?
C8 H8A 0.9700 . ?
C8 H8B 0.9700 . ?
C8 H8C 0.9700 . ?
C9 H9A 0.9700 . ?
C9 H9B 0.9700 . ?
C9 H9C 0.9700 . ?
C10 H10A 0.9700 . ?
C10 H10B 0.9700 . ?
C10 H10C 0.9700 . ?
C11 C12 1.470(13) . ?
C11 H11A 0.9800 . ?
C11 H11B 0.9800 . ?
C12 C17 1.385(12) . ?
C12 C13 1.413(13) . ?
C13 C14 1.365(13) . ?
C13 H13A 0.9400 . ?
C14 C15 1.417(13) . ?
C14 C18 1.544(14) . ?
C15 C16 1.356(12) . ?
C15 H15A 0.9400 . ?
C16 C17 1.407(13) . ?
C16 C22 1.512(12) . ?
C18 C19A 1.524(14) . ?
C18 C20 1.541(16) . ?
C18 C21 1.546(15) . ?
C18 C19 1.560(15) . ?
C18 C20A 1.559(15) . ?
C18 C21A 1.555(14) . ?
C19 H19A 0.9700 . ?
C19 H19B 0.9700 . ?
C19 H19C 0.9700 . ?
C20 H20A 0.9700 . ?
C20 H20B 0.9700 . ?
C20 H20C 0.9700 . ?
C21 H21A 0.9700 . ?
C21 H21B 0.9700 . ?
C21 H21C 0.9700 . ?
C19A H19D 0.9700 . ?
C19A H19E 0.9700 . ?
C19A H19F 0.9700 . ?
C20A H20D 0.9700 . ?
C20A H20E 0.9700 . ?
C20A H20F 0.9700 . ?
C21A H21D 0.9700 . ?
C21A H21E 0.9700 . ?
C21A H21F 0.9700 . ?
C22 C23 1.530(12) . ?
C22 H22A 0.9800 . ?
C22 H22B 0.9800 . ?
C23 C24 1.400(13) . ?
C23 C28 1.402(12) . ?
C24 C25 1.356(13) . ?
C24 H24A 0.9400 . ?
C25 C26 1.403(14) . ?
C25 C29 1.566(13) . ?
C26 C27 1.380(14) . ?
C26 H26A 0.9400 . ?
C27 C28 1.403(13) . ?
C27 C33 1.494(13) . ?
C29 C30 1.511(14) . ?
C29 C32 1.535(14) . ?
C29 C31A 1.533(14) . ?
C29 C31 1.543(14) . ?
C29 C30A 1.550(14) . ?
C29 C32A 1.568(14) . ?
C30 H30A 0.9700 . ?
C30 H30B 0.9700 . ?
C30 H30C 0.9700 . ?
C31 H31A 0.9700 . ?
C31 H31B 0.9700 . ?
C31 H31C 0.9700 . ?
C32 H32A 0.9700 . ?
C32 H32B 0.9700 . ?
C32 H32C 0.9700 . ?
C30A H30D 0.9700 . ?
C30A H30E 0.9700 . ?
C30A H30F 0.9700 . ?
C31A H31D 0.9700 . ?
C31A H31E 0.9700 . ?
C31A H31F 0.9700 . ?
C32A H32D 0.9700 . ?
C32A H32E 0.9700 . ?
C32A H32F 0.9700 . ?
C33 C34 1.542(12) . ?
C33 H33A 0.9800 . ?
C33 H33B 0.9800 . ?
C34 C39 1.368(12) . ?
C34 C35 1.428(12) . ?
C35 C36 1.384(13) . ?
C35 H35A 0.9400 . ?
C36 C37 1.380(13) . ?
C36 C40 1.528(14) . ?
C37 C38 1.394(13) . ?
C37 H37A 0.9400 . ?
C38 C39 1.419(13) . ?
C38 C44 1.549(13) . ?
C40 C41 1.509(15) . ?
C40 C42 1.562(16) . ?
C40 C43 1.542(17) . ?
C41 H41A 0.9700 . ?
C41 H41B 0.9700 . ?
C41 H41C 0.9700 . ?
C42 H42A 0.9700 . ?
C42 H42B 0.9700 . ?
C42 H42C 0.9700 . ?
C43 H43A 0.9700 . ?
C43 H43B 0.9700 . ?
C43 H43C 0.9700 . ?
C44 C45 1.501(13) . ?
C44 H44A 0.9800 . ?
C44 H44B 0.9800 . ?
C45 C46 1.371(13) . ?
C45 C50 1.423(13) . ?
C46 C47 1.398(14) . ?
C46 H46A 0.9400 . ?
C47 C48 1.400(14) . ?
C47 C51 1.521(14) . ?
C48 C49 1.373(12) . ?
C48 H48A 0.9400 . ?
C49 C50 1.408(12) . ?
C49 C55 1.520(13) . ?
C51 C52 1.550(16) . ?
C51 C54 1.540(16) . ?
C51 C53 1.545(16) . ?
C52 H52A 0.9700 . ?
C52 H52B 0.9700 . ?
C52 H52C 0.9700 . ?
C53 H53A 0.9700 . ?
C53 H53B 0.9700 . ?
C53 H53C 0.9700 . ?
C54 H54A 0.9700 . ?
C54 H54B 0.9700 . ?
C54 H54C 0.9700 . ?
C55 H55A 0.9800 . ?
C55 H55B 0.9800 . ?
C56 H56A 0.9700 . ?
C56 H56B 0.9700 . ?
C56 H56C 0.9700 . ?
C57 H57A 0.9700 . ?
C57 H57B 0.9700 . ?
C57 H57C 0.9700 . ?
C58 C59 1.465(12) . ?
C58 H58A 0.9800 . ?
C58 H58B 0.9800 . ?
C59 C60 1.388(12) . ?
C59 C64 1.412(13) . ?
C60 C61 1.335(14) . ?
C60 H60A 0.9400 . ?
C61 C62 1.367(15) . ?
C61 H61A 0.9400 . ?
C62 C63 1.394(15) . ?
C62 H62A 0.9400 . ?
C63 C64 1.338(15) . ?
C63 H63A 0.9400 . ?
C64 H64A 0.9400 . ?
C65 C66 1.470(14) . ?
C65 C67 1.484(13) . ?
C65 C68 1.530(15) . ?
C69 C70 1.472(18) . ?
C69 H69A 0.9800 . ?
C69 H69B 0.9800 . ?
C70 C71 1.44(2) . ?
C70 H70A 0.9800 . ?
C70 H70B 0.9800 . ?
C71 C72 1.47(2) . ?
C71 H71A 0.9800 . ?
C71 H71B 0.9800 . ?
C72 H72A 0.9800 . ?
C72 H72B 0.9800 . ?
C67 H67A 0.9700 . ?
C67 H67B 0.9700 . ?
C67 H67C 0.9700 . ?
C68 H68A 0.9700 . ?
C68 H68B 0.9700 . ?
C68 H68C 0.9700 . ?
C66 H66A 0.9700 . ?
C66 H66B 0.9700 . ?
C66 H66C 0.9700 . ?

loop_
_geom_torsion_atom_site_label_1
_geom_torsion_atom_site_label_2
_geom_torsion_atom_site_label_3
_geom_torsion_atom_site_label_4
_geom_torsion
_geom_torsion_site_symmetry_1
_geom_torsion_site_symmetry_2
_geom_torsion_site_symmetry_3
_geom_torsion_site_symmetry_4
_geom_torsion_publ_flag
O2 Si1 O1 C1 -96.4(7) . . . . ?
C56 Si1 O1 C1 25.7(8) . . . . ?
C57 Si1 O1 C1 147.3(7) . . . . ?
Si1 O1 C1 C2 -129.4(8) . . . . ?
Si1 O1 C1 C6 52.9(11) . . . . ?
O1 Si1 O2 C17 3.8(8) . . . . ?
C56 Si1 O2 C17 -118.9(8) . . . . ?
C57 Si1 O2 C17 121.2(8) . . . . ?
O1 C1 C2 C3 179.7(8) . . . . ?
C6 C1 C2 C3 -2.6(14) . . . . ?
O1 C1 C2 C55 -7.1(13) . . . . ?
C6 C1 C2 C55 170.6(9) . . . . ?
C1 C2 C3 C4 0.3(15) . . . . ?
C55 C2 C3 C4 -173.2(10) . . . . ?
O6 Bi1 O4 C39 -178.2(7) . . . . ?
O5 Bi1 O4 C39 -84.1(6) . . . . ?
C2 C3 C4 C5 0.7(17) . . . . ?
C2 C3 C4 C7\ -178.7(12) . . . . ?
O6 Bi1 O5 C50 177.2(6) . . . . ?
O4 Bi1 O5 C50 83.6(6) . . . . ?
C3 C4 C5 C6 0.5(18) . . . . ?
C7\ C4 C5 C6 179.9(13) . . . . ?
O5 Bi1 O6 C65 -50.6(11) . . . . ?
O4 Bi1 O6 C65 42.0(11) . . . . ?
C4 C5 C6 C1 -2.6(16) . . . . ?
C4 C5 C6 C11 178.6(10) . . . . ?
C2 C1 C6 C5 3.7(15) . . . . ?
O1 C1 C6 C5 -178.6(9) . . . . ?
C2 C1 C6 C11 -177.5(9) . . . . ?
O1 C1 C6 C11 0.1(14) . . . . ?
C3 C4 C7\ C9 -55.7(18) . . . . ?
C5 C4 C7\ C9 124.9(12) . . . . ?
C3 C4 C7\ C10 178.0(14) . . . . ?
C5 C4 C7\ C10 -1(2) . . . . ?
C3 C4 C7\ C8 60.5(17) . . . . ?
C5 C4 C7\ C8 -118.9(12) . . . . ?
C5 C6 C11 C12 -126.1(10) . . . . ?
C1 C6 C11 C12 55.2(14) . . . . ?
C6 C11 C12 C17 -94.7(12) . . . . ?
C6 C11 C12 C13 84.6(11) . . . . ?
C17 C12 C13 C14 -5.5(14) . . . . ?
C11 C12 C13 C14 175.2(9) . . . . ?
C12 C13 C14 C15 3.7(15) . . . . ?
C12 C13 C14 C18 -177.2(9) . . . . ?
C13 C14 C15 C16 -0.6(15) . . . . ?
C18 C14 C15 C16 -179.8(9) . . . . ?
C14 C15 C16 C17 -0.3(14) . . . . ?
C14 C15 C16 C22 -179.7(9) . . . . ?
C13 C12 C17 O2 179.0(7) . . . . ?
C11 C12 C17 O2 -1.7(13) . . . . ?
C13 C12 C17 C16 4.5(13) . . . . ?
C11 C12 C17 C16 -176.3(8) . . . . ?
Si1 O2 C17 C12 59.9(11) . . . . ?
Si1 O2 C17 C16 -125.2(7) . . . . ?
C15 C16 C17 C12 -1.8(13) . . . . ?
C22 C16 C17 C12 177.6(8) . . . . ?
C15 C16 C17 O2 -176.4(8) . . . . ?
C22 C16 C17 O2 3.0(12) . . . . ?
C13 C14 C18 C19A 9.0(16) . . . . ?
C15 C14 C18 C19A -171.9(12) . . . . ?
C13 C14 C18 C20 95.3(18) . . . . ?
C15 C14 C18 C20 -85.6(18) . . . . ?
C13 C14 C18 C21 -143.8(17) . . . . ?
C15 C14 C18 C21 35.4(18) . . . . ?
C13 C14 C18 C19 -24.7(18) . . . . ?
C15 C14 C18 C19 154.4(15) . . . . ?
C13 C14 C18 C20A 131.3(13) . . . . ?
C15 C14 C18 C20A -49.6(15) . . . . ?
C13 C14 C18 C21A -111.8(14) . . . . ?
C15 C14 C18 C21A 67.3(14) . . . . ?
C15 C16 C22 C23 -83.9(11) . . . . ?
C17 C16 C22 C23 96.8(10) . . . . ?
C16 C22 C23 C24 46.8(12) . . . . ?
C16 C22 C23 C28 -136.0(9) . . . . ?
C28 C23 C24 C25 -3.5(14) . . . . ?
C22 C23 C24 C25 173.8(9) . . . . ?
C23 C24 C25 C26 7.1(15) . . . . ?
C23 C24 C25 C29 -170.9(9) . . . . ?
C24 C25 C26 C27 -4.3(15) . . . . ?
C29 C25 C26 C27 173.7(9) . . . . ?
C25 C26 C27 C28 -1.9(15) . . . . ?
C25 C26 C27 C33 -177.4(9) . . . . ?
C58 O3 C28 C27 95.4(10) . . . . ?
C58 O3 C28 C23 -84.6(10) . . . . ?
C26 C27 C28 O3 -174.2(8) . . . . ?
C33 C27 C28 O3 1.3(13) . . . . ?
C26 C27 C28 C23 5.8(14) . . . . ?
C33 C27 C28 C23 -178.7(8) . . . . ?
C24 C23 C28 O3 176.7(8) . . . . ?
C22 C23 C28 O3 -0.6(12) . . . . ?
C24 C23 C28 C27 -3.3(13) . . . . ?
C22 C23 C28 C27 179.4(8) . . . . ?
C24 C25 C29 C30 -64.1(15) . . . . ?
C26 C25 C29 C30 118.0(14) . . . . ?
C24 C25 C29 C32 173.3(14) . . . . ?
C26 C25 C29 C32 -4.6(16) . . . . ?
C24 C25 C29 C31A 87.1(16) . . . . ?
C26 C25 C29 C31A -90.9(16) . . . . ?
C24 C25 C29 C31 55.4(14) . . . . ?
C26 C25 C29 C31 -122.5(13) . . . . ?
C24 C25 C29 C30A -35.5(16) . . . . ?
C26 C25 C29 C30A 146.6(13) . . . . ?
C24 C25 C29 C32A -153.9(14) . . . . ?
C26 C25 C29 C32A 28.2(16) . . . . ?
C26 C27 C33 C34 -122.1(10) . . . . ?
C28 C27 C33 C34 62.6(12) . . . . ?
C27 C33 C34 C39 69.4(12) . . . . ?
C27 C33 C34 C35 -114.2(10) . . . . ?
C39 C34 C35 C36 -2.5(13) . . . . ?
C33 C34 C35 C36 -178.9(8) . . . . ?
C34 C35 C36 C37 0.0(13) . . . . ?
C34 C35 C36 C40 -178.9(9) . . . . ?
C35 C36 C37 C38 2.7(14) . . . . ?
C40 C36 C37 C38 -178.4(9) . . . . ?
C36 C37 C38 C39 -3.0(14) . . . . ?
C36 C37 C38 C44 178.4(8) . . . . ?
Bi1 O4 C39 C34 -95.1(9) . . . . ?
Bi1 O4 C39 C38 85.0(9) . . . . ?
C35 C34 C39 O4 -177.7(8) . . . . ?
C33 C34 C39 O4 -1.3(13) . . . . ?
C35 C34 C39 C38 2.3(13) . . . . ?
C33 C34 C39 C38 178.7(8) . . . . ?
C37 C38 C39 O4 -179.7(8) . . . . ?
C44 C38 C39 O4 -1.1(13) . . . . ?
C37 C38 C39 C34 0.4(13) . . . . ?
C44 C38 C39 C34 179.0(8) . . . . ?
C37 C36 C40 C41 176.7(9) . . . . ?
C35 C36 C40 C41 -4.4(14) . . . . ?
C37 C36 C40 C42 54.9(14) . . . . ?
C35 C36 C40 C42 -126.2(12) . . . . ?
C37 C36 C40 C43 -63.5(13) . . . . ?
C35 C36 C40 C43 115.4(12) . . . . ?
C37 C38 C44 C45 79.0(11) . . . . ?
C39 C38 C44 C45 -99.6(11) . . . . ?
C38 C44 C45 C46 -89.6(11) . . . . ?
C38 C44 C45 C50 91.5(11) . . . . ?
C50 C45 C46 C47 -1.8(14) . . . . ?
C44 C45 C46 C47 179.3(9) . . . . ?
C45 C46 C47 C48 0.2(15) . . . . ?
C45 C46 C47 C51 176.3(10) . . . . ?
C46 C47 C48 C49 0.1(14) . . . . ?
C51 C47 C48 C49 -176.0(9) . . . . ?
C47 C48 C49 C50 1.4(14) . . . . ?
C47 C48 C49 C55 176.9(8) . . . . ?
Bi1 O5 C50 C49 99.0(8) . . . . ?
Bi1 O5 C50 C45 -84.6(9) . . . . ?
C48 C49 C50 O5 173.4(8) . . . . ?
C55 C49 C50 O5 -2.1(12) . . . . ?
C48 C49 C50 C45 -3.0(13) . . . . ?
C55 C49 C50 C45 -178.5(8) . . . . ?
C46 C45 C50 O5 -173.3(8) . . . . ?
C44 C45 C50 O5 5.7(13) . . . . ?
C46 C45 C50 C49 3.1(13) . . . . ?
C44 C45 C50 C49 -178.0(8) . . . . ?
C46 C47 C51 C52 59.3(13) . . . . ?
C48 C47 C51 C52 -124.8(11) . . . . ?
C46 C47 C51 C54 -178.3(11) . . . . ?
C48 C47 C51 C54 -2.4(16) . . . . ?
C46 C47 C51 C53 -57.4(14) . . . . ?
C48 C47 C51 C53 118.5(12) . . . . ?
C48 C49 C55 C2 43.9(11) . . . . ?
C50 C49 C55 C2 -140.5(8) . . . . ?
C1 C2 C55 C49 64.7(12) . . . . ?
C3 C2 C55 C49 -122.3(9) . . . . ?
C28 O3 C58 C59 -179.7(8) . . . . ?
O3 C58 C59 C60 144.4(9) . . . . ?
O3 C58 C59 C64 -36.9(13) . . . . ?
C64 C59 C60 C61 -1.4(15) . . . . ?
C58 C59 C60 C61 177.4(10) . . . . ?
C59 C60 C61 C62 1.5(17) . . . . ?
C60 C61 C62 C63 -1.1(17) . . . . ?
C61 C62 C63 C64 0.6(18) . . . . ?
C62 C63 C64 C59 -0.5(17) . . . . ?
C60 C59 C64 C63 0.9(15) . . . . ?
C58 C59 C64 C63 -177.9(10) . . . . ?
Bi1 O6 C65 C66 19(2) . . . . ?
Bi1 O6 C65 C67 167.7(12) . . . . ?
Bi1 O6 C65 C68 -83.3(15) . . . . ?
C72 O7 C69 C70 16.0(17) . . . . ?
O7 C69 C70 C71 -23(2) . . . . ?
C69 C70 C71 C72 23(2) . . . . ?
C69 O7 C72 C71 -2.5(15) . . . . ?
C70 C71 C72 O7 -13(2) . . . . ?
